data_4108896
loop_
_publ_author_name
'Robert D. Kennedy'
'Alexander L. Ayzner'
'Darcy D. Wanger'
'Christopher T Day'
'Merissa Halim'
'Saeed I. Khan'
'Sarah H. Tolbert'
'Benjamin J. Schwartz'
'Yves Rubin'

_publ_section_title
;
 Self-Assembling Fullerenes for Improved Bulk-Heterojunction Photovoltaic
 Devices
;
_journal_name_full 'Journal of the American Chemical Society'
_journal_page_first 17290
_journal_page_last 17292
_journal_paper_doi 10.1021/ja807627u
_journal_volume 130
_journal_year 2008
_chemical_formula_moiety 'C110 H65, 3(C5 H12)'
_chemical_formula_sum 'C125 H101'
_chemical_formula_weight 1603.06
_chemical_name_systematic
; 
 ? 
;
_space_group_IT_number 62
_symmetry_cell_setting orthorhombic
_symmetry_space_group_name_Hall '-P 2ac 2n'
_symmetry_space_group_name_H-M 'P n m a'
_atom_sites_solution_hydrogens geom
_atom_sites_solution_primary direct
_atom_sites_solution_secondary difmap
_audit_creation_method SHELXL-97
_cell_angle_alpha 90.00
_cell_angle_beta 90.00
_cell_angle_gamma 90.00
_cell_formula_units_Z 4
_cell_length_a 21.661(3)
_cell_length_b 22.721(4)
_cell_length_c 17.128(3)
_cell_measurement_reflns_used 9953
_cell_measurement_temperature 100(2)
_cell_measurement_theta_max 27.39
_cell_measurement_theta_min 3.87
_cell_volume 8430(2)
_computing_cell_refinement 'Bruker SMART APEX11'
_computing_data_collection 'Bruker SMART APEX11'
_computing_data_reduction 'Bruker SAINT'
_computing_molecular_graphics 'Bruker SHELXTL'
_computing_publication_material 'Bruker SHELXTL'
_computing_structure_refinement 'SHELXL-97 (Sheldrick, 1997)'
_computing_structure_solution 'SHELXS-97 (Sheldrick, 1990)'
_diffrn_ambient_temperature 100(2)
_diffrn_measured_fraction_theta_full 0.995
_diffrn_measured_fraction_theta_max 0.995
_diffrn_measurement_device_type 'CCD area detector'
_diffrn_measurement_method 'phi and omega scans'
_diffrn_radiation_monochromator graphite
_diffrn_radiation_source 'fine-focus sealed tube'
_diffrn_radiation_type MoK\a
_diffrn_radiation_wavelength 0.71073
_diffrn_reflns_av_R_equivalents 0.0731
_diffrn_reflns_av_sigmaI/netI 0.0498
_diffrn_reflns_limit_h_max 29
_diffrn_reflns_limit_h_min -29
_diffrn_reflns_limit_k_max 31
_diffrn_reflns_limit_k_min -31
_diffrn_reflns_limit_l_max 23
_diffrn_reflns_limit_l_min -23
_diffrn_reflns_number 76447
_diffrn_reflns_theta_full 29.10
_diffrn_reflns_theta_max 29.10
_diffrn_reflns_theta_min 3.80
_exptl_absorpt_coefficient_mu 0.071
_exptl_absorpt_correction_T_max 0.9859
_exptl_absorpt_correction_T_min 0.9270
_exptl_absorpt_correction_type multi-scan
_exptl_absorpt_process_details 'Sadabs (Bruker)'
_exptl_crystal_colour red
_exptl_crystal_density_diffrn 1.263
_exptl_crystal_description platelet
_exptl_crystal_F_000 3404
_exptl_crystal_size_max 0.30
_exptl_crystal_size_mid 0.20
_exptl_crystal_size_min 0.20
_refine_diff_density_max 0.410
_refine_diff_density_min -0.450
_refine_diff_density_rms 0.065
_refine_ls_extinction_method none
_refine_ls_goodness_of_fit_ref 1.021
_refine_ls_hydrogen_treatment constr
_refine_ls_matrix_type full
_refine_ls_number_parameters 719
_refine_ls_number_reflns 11521
_refine_ls_number_restraints 46
_refine_ls_restrained_S_all 1.067
_refine_ls_R_factor_all 0.1241
_refine_ls_R_factor_gt 0.0758
_refine_ls_shift/su_max 0.006
_refine_ls_shift/su_mean 0.000
_refine_ls_structure_factor_coef Fsqd
_refine_ls_weighting_details 'calc w=1/[\s^2^(Fo^2^)+(0.1034P)^2^+9.8399P] where P=(Fo^2^+2Fc^2^)/3'
_refine_ls_weighting_scheme calc
_refine_ls_wR_factor_gt 0.1961
_refine_ls_wR_factor_ref 0.2391
_reflns_number_gt 7222
_reflns_number_total 11521
_reflns_threshold_expression >2sigma(I)
_cod_data_source_file ja807627u_si_002.cif
_cod_data_source_block yr1208sa
_cod_database_code 4108896

loop_
_symmetry_equiv_pos_as_xyz
'x, y, z'
'-x+1/2, -y, z+1/2'
'-x, y+1/2, -z'
'x+1/2, -y+1/2, -z+1/2'
'-x, -y, -z'
'x-1/2, y, -z-1/2'
'x, -y-1/2, z'
'-x-1/2, y-1/2, z-1/2'

loop_
_atom_site_label
_atom_site_type_symbol
_atom_site_fract_x
_atom_site_fract_y
_atom_site_fract_z
_atom_site_U_iso_or_equiv
_atom_site_adp_type
_atom_site_occupancy
_atom_site_symmetry_multiplicity
_atom_site_calc_flag
_atom_site_refinement_flags
_atom_site_disorder_assembly
_atom_site_disorder_group
C1 C 0.17424(10) 0.64932(10) 0.85742(13) 0.0249(4) Uani 1 1 d . . .
C2 C 0.17503(10) 0.69824(10) 0.90411(13) 0.0247(4) Uani 1 1 d . . .
C3 C 0.22018(14) 0.7500 0.89581(18) 0.0233(6) Uani 1 2 d S . .
C4 C 0.24597(18) 0.7500 0.81253(19) 0.0303(7) Uani 1 2 d S . .
C5 C 0.24168(11) 0.69873(10) 0.76212(14) 0.0278(5) Uani 1 1 d . . .
C6 C 0.21854(10) 0.63882(10) 0.78802(13) 0.0237(4) Uani 1 1 d . B .
C7 C 0.17194(10) 0.61726(10) 0.72614(14) 0.0262(5) Uani 1 1 d . . .
C8 C 0.17082(10) 0.63571(10) 0.65041(14) 0.0260(5) Uani 1 1 d . . .
C9 C 0.21526(10) 0.68185(10) 0.61601(13) 0.0255(5) Uani 1 1 d . C .
C10 C 0.23790(10) 0.71861(10) 0.68371(13) 0.0259(5) Uani 1 1 d . . .
C11 C 0.16908(10) 0.72000(11) 0.56983(13) 0.0273(5) Uani 1 1 d . . .
C12 C 0.11206(11) 0.68877(11) 0.55949(14) 0.0299(5) Uani 1 1 d . . .
C13 C 0.11280(11) 0.63719(11) 0.60869(14) 0.0295(5) Uani 1 1 d . . .
C14 C 0.05842(11) 0.61729(11) 0.64339(15) 0.0327(5) Uani 1 1 d . . .
C15 C 0.05974(11) 0.59779(11) 0.72284(16) 0.0323(5) Uani 1 1 d . . .
C16 C 0.11553(11) 0.59956(10) 0.76358(15) 0.0287(5) Uani 1 1 d . . .
C17 C 0.11676(11) 0.61900(10) 0.84365(14) 0.0286(5) Uani 1 1 d . . .
C18 C 0.06238(11) 0.63644(11) 0.88049(15) 0.0315(5) Uani 1 1 d . . .
C19 C 0.06351(11) 0.68780(12) 0.92975(14) 0.0315(5) Uani 1 1 d . . .
C20 C 0.11857(11) 0.71846(10) 0.93927(13) 0.0277(5) Uani 1 1 d . . .
C21 C 0.00595(11) 0.71947(12) 0.91833(15) 0.0345(6) Uani 1 1 d . . .
C22 C -0.03043(11) 0.68738(13) 0.86129(17) 0.0380(6) Uani 1 1 d . . .
C23 C 0.00452(11) 0.63591(12) 0.83795(17) 0.0352(6) Uani 1 1 d . . .
C24 C 0.00318(11) 0.61723(12) 0.76093(17) 0.0361(6) Uani 1 1 d . . .
C25 C -0.03309(11) 0.64888(13) 0.70339(17) 0.0389(6) Uani 1 1 d . . .
C26 C 0.00083(11) 0.64908(13) 0.63091(17) 0.0370(6) Uani 1 1 d . . .
C27 C 0.00011(11) 0.69856(13) 0.58327(16) 0.0376(6) Uani 1 1 d . . .
C28 C 0.05656(11) 0.71855(12) 0.54590(14) 0.0339(6) Uani 1 1 d . . .
C29 C -0.03483(16) 0.7500 0.6067(2) 0.0402(9) Uani 1 2 d S . .
C30 C -0.06794(15) 0.7500 0.6765(3) 0.0415(9) Uani 1 2 d S . .
C31 C -0.06695(11) 0.69836(14) 0.72593(18) 0.0414(7) Uani 1 1 d . . .
C32 C -0.06563(10) 0.71813(13) 0.80624(18) 0.0404(6) Uani 1 1 d . . .
C33 C 0.27005(14) 0.7500 0.95940(17) 0.0242(6) Uani 1 2 d SD . .
C34 C 0.31310(19) 0.70156(19) 0.9615(3) 0.0248(9) Uani 0.50 1 d PD A 1
H34 H 0.3109 0.6712 0.9234 0.030 Uiso 0.50 1 calc PR A 1
C35 C 0.35816(19) 0.69976(19) 1.0202(3) 0.0245(9) Uani 0.50 1 d PD A 1
H35 H 0.3855 0.6672 1.0241 0.029 Uiso 0.50 1 calc PR A 1
C34A C 0.2728(2) 0.7108(2) 1.0181(3) 0.0357(11) Uani 0.50 1 d PD A 2
H34A H 0.2425 0.6806 1.0205 0.043 Uiso 0.50 1 calc PR A 2
C35A C 0.3176(2) 0.7126(2) 1.0749(3) 0.0387(12) Uani 0.50 1 d PD A 2
H35A H 0.3153 0.6844 1.1158 0.046 Uiso 0.50 1 calc PR A 2
C36 C 0.36261(16) 0.7500 1.0768(2) 0.0399(9) Uani 1 2 d SD . .
C37 C 0.41167(17) 0.7500 1.1408(2) 0.0436(10) Uani 1 2 d S . .
C38 C 0.45261(13) 0.69529(15) 1.13558(17) 0.0461(7) Uani 1 1 d . . .
H38A H 0.4272 0.6600 1.1423 0.069 Uiso 1 1 calc R A .
H38B H 0.4841 0.6967 1.1767 0.069 Uiso 1 1 calc R . .
H38C H 0.4728 0.6941 1.0844 0.069 Uiso 1 1 calc R . .
C39 C 0.3793(2) 0.7500 1.2214(2) 0.0637(16) Uani 1 2 d S . .
H39A H 0.3572 0.7128 1.2285 0.096 Uiso 0.50 1 calc PR A .
H39B H 0.3500 0.7828 1.2239 0.096 Uiso 0.50 1 calc PR . .
H39C H 0.4103 0.7545 1.2627 0.096 Uiso 0.50 1 calc PR . .
C40 C 0.26848(10) 0.59313(9) 0.80573(13) 0.0246(4) Uani 1 1 d D . .
C41 C 0.31416(18) 0.58231(19) 0.7471(3) 0.0240(9) Uani 0.50 1 d PD B 1
H41 H 0.3142 0.6042 0.6999 0.029 Uiso 0.50 1 calc PR B 1
C42 C 0.35905(19) 0.53861(19) 0.7607(2) 0.0237(9) Uani 0.50 1 d PD B 1
H42 H 0.3883 0.5292 0.7214 0.028 Uiso 0.50 1 calc PR B 1
C43 C 0.36038(11) 0.50737(11) 0.83686(17) 0.0361(6) Uani 1 1 d D . .
C44 C 0.3132(2) 0.5171(2) 0.8831(3) 0.0337(11) Uani 0.50 1 d PD B 1
H44 H 0.3096 0.4937 0.9287 0.040 Uiso 0.50 1 calc PR B 1
C45 C 0.2681(2) 0.5594(2) 0.8698(3) 0.0323(10) Uani 0.50 1 d PD B 1
H45 H 0.2361 0.5645 0.9071 0.039 Uiso 0.50 1 calc PR B 1
C41A C 0.2674(3) 0.5372(2) 0.7776(4) 0.0431(13) Uani 0.50 1 d PD B 2
H41A H 0.2341 0.5260 0.7448 0.052 Uiso 0.50 1 calc PR B 2
C42A C 0.3120(3) 0.4959(2) 0.7942(4) 0.0468(14) Uani 0.50 1 d PD B 2
H42A H 0.3074 0.4573 0.7736 0.056 Uiso 0.50 1 calc PR B 2
C44A C 0.3603(2) 0.5632(2) 0.8801(3) 0.0370(12) Uani 0.50 1 d PD B 2
H44A H 0.3904 0.5706 0.9193 0.044 Uiso 0.50 1 calc PR B 2
C45A C 0.3152(2) 0.6054(2) 0.8628(3) 0.0332(11) Uani 0.50 1 d PD B 2
H45A H 0.3156 0.6423 0.8889 0.040 Uiso 0.50 1 calc PR B 2
C46 C 0.41000(12) 0.46071(12) 0.85365(18) 0.0396(6) Uani 1 1 d . B .
C47 C 0.45056(15) 0.45083(14) 0.78160(19) 0.0486(7) Uani 1 1 d . . .
H47A H 0.4807 0.4197 0.7925 0.063 Uiso 1 1 calc R B .
H47B H 0.4724 0.4874 0.7688 0.063 Uiso 1 1 calc R . .
H47C H 0.4246 0.4391 0.7374 0.063 Uiso 1 1 calc R . .
C48 C 0.45130(15) 0.47993(15) 0.9210(2) 0.0541(8) Uani 1 1 d . . .
H48A H 0.4829 0.4498 0.9304 0.070 Uiso 1 1 calc R B .
H48B H 0.4263 0.4850 0.9682 0.070 Uiso 1 1 calc R . .
H48C H 0.4713 0.5173 0.9078 0.070 Uiso 1 1 calc R . .
C49 C 0.37893(15) 0.40203(14) 0.8745(3) 0.0621(10) Uani 1 1 d . . .
H49A H 0.4107 0.3723 0.8848 0.081 Uiso 1 1 calc R B .
H49B H 0.3530 0.3891 0.8309 0.081 Uiso 1 1 calc R . .
H49C H 0.3533 0.4072 0.9212 0.081 Uiso 1 1 calc R . .
C50 C 0.26616(10) 0.65601(10) 0.56450(13) 0.0266(5) Uani 1 1 d D . .
C51 C 0.2602(2) 0.6027(2) 0.5297(3) 0.0323(10) Uani 0.50 1 d PD C 1
H51 H 0.2245 0.5798 0.5399 0.039 Uiso 0.50 1 calc PR C 1
C52 C 0.3050(2) 0.5808(2) 0.4796(3) 0.0344(11) Uani 0.50 1 d PD C 1
H52 H 0.2975 0.5447 0.4532 0.041 Uiso 0.50 1 calc PR C 1
C53 C 0.35932(12) 0.60926(12) 0.46713(17) 0.0417(7) Uani 1 1 d D . .
C54 C 0.36100(19) 0.6701(2) 0.4909(3) 0.0317(10) Uani 0.50 1 d PD C 1
H54 H 0.3926 0.6953 0.4716 0.038 Uiso 0.50 1 calc PR C 1
C55 C 0.31699(19) 0.69208(19) 0.5415(3) 0.0284(9) Uani 0.50 1 d PD C 1
H55 H 0.3205 0.7311 0.5609 0.034 Uiso 0.50 1 calc PR C 1
C56 C 0.41070(14) 0.58642(15) 0.4126(2) 0.0519(8) Uani 1 1 d . C .
C57 C 0.3897(3) 0.5363(3) 0.3661(5) 0.093(3) Uani 0.80 1 d P C 1
H57A H 0.3500 0.5458 0.3418 0.121 Uiso 0.80 1 calc PR C 1
H57B H 0.3848 0.5018 0.4000 0.121 Uiso 0.80 1 calc PR C 1
H57C H 0.4202 0.5276 0.3255 0.121 Uiso 0.80 1 calc PR C 1
C58 C 0.4112(4) 0.6298(4) 0.3364(5) 0.078(3) Uani 0.50 1 d P C 1
H58A H 0.4234 0.6696 0.3524 0.102 Uiso 0.50 1 calc PR C 1
H58B H 0.3699 0.6311 0.3133 0.102 Uiso 0.50 1 calc PR C 1
H58C H 0.4407 0.6149 0.2978 0.102 Uiso 0.50 1 calc PR C 1
C59 C 0.4676(3) 0.5887(5) 0.4489(5) 0.074(3) Uani 0.50 1 d P C 1
H59A H 0.4748 0.6285 0.4690 0.097 Uiso 0.50 1 calc PR C 1
H59B H 0.5000 0.5787 0.4112 0.097 Uiso 0.50 1 calc PR C 1
H59C H 0.4685 0.5605 0.4922 0.097 Uiso 0.50 1 calc PR C 1
C51A C 0.2654(2) 0.6594(3) 0.4856(3) 0.0425(13) Uani 0.50 1 d PD C 2
H51A H 0.2315 0.6783 0.4609 0.051 Uiso 0.50 1 calc PR C 2
C52A C 0.3119(3) 0.6364(3) 0.4397(3) 0.0470(14) Uani 0.50 1 d PD C 2
H52A H 0.3087 0.6409 0.3847 0.056 Uiso 0.50 1 calc PR C 2
C54A C 0.3611(2) 0.5982(2) 0.5533(3) 0.0377(12) Uani 0.50 1 d PD C 2
H54A H 0.3932 0.5753 0.5758 0.045 Uiso 0.50 1 calc PR C 2
C55A C 0.3150(2) 0.6221(2) 0.5994(3) 0.0338(11) Uani 0.50 1 d PD C 2
H55A H 0.3156 0.6161 0.6543 0.041 Uiso 0.50 1 calc PR C 2
C57A C 0.3805(12) 0.5725(12) 0.3279(14) 0.079(9) Uani 0.20 1 d P C 2
H57D H 0.3561 0.6064 0.3107 0.102 Uiso 0.20 1 calc PR C 2
H57E H 0.3537 0.5379 0.3319 0.102 Uiso 0.20 1 calc PR C 2
H57F H 0.4134 0.5648 0.2900 0.102 Uiso 0.20 1 calc PR C 2
C58A C 0.4534(3) 0.6357(3) 0.3890(3) 0.0395(12) Uani 0.50 1 d P C 2
H58D H 0.4704 0.6544 0.4359 0.051 Uiso 0.50 1 calc PR C 2
H58E H 0.4304 0.6649 0.3586 0.051 Uiso 0.50 1 calc PR C 2
H58F H 0.4872 0.6199 0.3573 0.051 Uiso 0.50 1 calc PR C 2
C59A C 0.4562(4) 0.5409(3) 0.4629(5) 0.068(2) Uani 0.50 1 d P C 2
H59D H 0.4715 0.5610 0.5096 0.089 Uiso 0.50 1 calc PR C 2
H59E H 0.4911 0.5290 0.4302 0.089 Uiso 0.50 1 calc PR C 2
H59F H 0.4326 0.5060 0.4783 0.089 Uiso 0.50 1 calc PR C 2
C60 C 0.36513(16) 0.53470(16) 0.1303(2) 0.0582(9) Uani 1 1 d D . .
H60A H 0.3968 0.5378 0.1709 0.076 Uiso 0.771(9) 1 calc PR D 1
H60B H 0.3802 0.5530 0.0821 0.076 Uiso 0.771(9) 1 calc PR D 1
H60C H 0.3559 0.4931 0.1205 0.076 Uiso 0.771(9) 1 calc PR D 1
H60D H 0.3667 0.5005 0.1651 0.076 Uiso 0.229(9) 1 calc PR D 2
H60E H 0.3602 0.5706 0.1614 0.076 Uiso 0.229(9) 1 calc PR D 2
H60F H 0.4035 0.5370 0.1002 0.076 Uiso 0.229(9) 1 calc PR D 2
C61 C 0.3072(2) 0.5658(3) 0.1570(4) 0.080(2) Uani 0.771(9) 1 d P D 1
H61A H 0.3164 0.6082 0.1636 0.096 Uiso 0.771(9) 1 calc PR D 1
H61B H 0.2951 0.5500 0.2086 0.096 Uiso 0.771(9) 1 calc PR D 1
C62 C 0.25350(17) 0.55908(18) 0.1012(2) 0.0606(9) Uani 1 1 d D . .
H62A H 0.2416 0.5171 0.0989 0.073 Uiso 0.771(9) 1 calc PR D 1
H62B H 0.2671 0.5710 0.0483 0.073 Uiso 0.771(9) 1 calc PR D 1
H62C H 0.2628 0.6013 0.1094 0.073 Uiso 0.229(9) 1 calc PR D 2
H62D H 0.2406 0.5425 0.1521 0.073 Uiso 0.229(9) 1 calc PR D 2
C63 C 0.1969(2) 0.5954(3) 0.1238(4) 0.087(2) Uani 0.771(9) 1 d P D 1
H63A H 0.1856 0.5862 0.1785 0.104 Uiso 0.771(9) 1 calc PR D 1
H63B H 0.2076 0.6377 0.1212 0.104 Uiso 0.771(9) 1 calc PR D 1
C64 C 0.14262(18) 0.5841(2) 0.0725(2) 0.0727(12) Uani 1 1 d D . .
H64A H 0.1093 0.6114 0.0860 0.095 Uiso 0.771(9) 1 calc PR D 1
H64B H 0.1284 0.5435 0.0799 0.095 Uiso 0.771(9) 1 calc PR D 1
H64C H 0.1545 0.5899 0.0178 0.095 Uiso 0.771(9) 1 calc PR D 1
H64D H 0.1327 0.6167 0.0373 0.095 Uiso 0.229(9) 1 calc PR D 2
H64E H 0.1489 0.5993 0.1255 0.095 Uiso 0.229(9) 1 calc PR D 2
H64F H 0.1085 0.5557 0.0727 0.095 Uiso 0.229(9) 1 calc PR D 2
C61A C 0.3115(6) 0.5285(16) 0.0754(12) 0.167(15) Uiso 0.229(9) 1 d PD D 2
H61C H 0.3024 0.4861 0.0687 0.200 Uiso 0.229(9) 1 calc PR D 2
H61D H 0.3237 0.5443 0.0238 0.200 Uiso 0.229(9) 1 calc PR D 2
C63A C 0.2005(6) 0.5542(16) 0.0451(11) 0.171(16) Uiso 0.229(9) 1 d PD D 2
H63C H 0.1915 0.5120 0.0361 0.205 Uiso 0.229(9) 1 calc PR D 2
H63D H 0.2130 0.5715 -0.0055 0.205 Uiso 0.229(9) 1 calc PR D 2
C65 C 0.2346(4) 0.7189(4) 0.3383(4) 0.078(2) Uani 0.50 1 d P . .
H65A H 0.2089 0.6848 0.3516 0.102 Uiso 0.50 1 calc PR . .
H65B H 0.2363 0.7458 0.3830 0.102 Uiso 0.50 1 calc PR . .
H65C H 0.2764 0.7056 0.3254 0.102 Uiso 0.50 1 calc PR . .
C66 C 0.2073(3) 0.7500 0.2698(5) 0.104(2) Uani 1 2 d S . .
H66A H 0.2186 0.7919 0.2764 0.125 Uiso 0.50 1 calc PR . .
H66B H 0.2307 0.7358 0.2238 0.125 Uiso 0.50 1 calc PR . .
C67 C 0.1440(3) 0.7500 0.2464(4) 0.115(3) Uani 1 2 d S . .
H67A H 0.1258 0.7153 0.2727 0.138 Uiso 0.50 1 calc PR . .
H67B H 0.1258 0.7847 0.2727 0.138 Uiso 0.50 1 calc PR . .
C68 C 0.1172(4) 0.7500 0.1703(6) 0.149(4) Uani 1 2 d S . .
H68A H 0.1351 0.7848 0.1439 0.179 Uiso 0.50 1 calc PR . .
H68B H 0.1351 0.7152 0.1439 0.179 Uiso 0.50 1 calc PR . .
C69 C 0.0562(3) 0.7500 0.1492(4) 0.102(3) Uani 1 2 d S . .
H69A H 0.0529 0.7500 0.0922 0.132 Uiso 1 2 calc SR . .
H69B H 0.0360 0.7852 0.1702 0.132 Uiso 0.50 1 calc PR . .
H69C H 0.0360 0.7148 0.1702 0.132 Uiso 0.50 1 calc PR . .

loop_
_atom_site_aniso_label
_atom_site_aniso_U_11
_atom_site_aniso_U_22
_atom_site_aniso_U_33
_atom_site_aniso_U_23
_atom_site_aniso_U_13
_atom_site_aniso_U_12
C1 0.0221(10) 0.0244(10) 0.0282(11) 0.0057(9) -0.0021(8) 0.0007(8)
C2 0.0216(10) 0.0268(11) 0.0256(10) 0.0032(9) -0.0030(8) 0.0008(8)
C3 0.0227(14) 0.0239(14) 0.0233(14) 0.000 -0.0021(12) 0.000
C4 0.045(2) 0.0253(16) 0.0204(14) 0.000 -0.0061(14) 0.000
C5 0.0326(12) 0.0220(11) 0.0287(11) 0.0003(9) -0.0010(9) 0.0035(9)
C6 0.0216(10) 0.0223(10) 0.0273(10) 0.0002(9) -0.0011(8) 0.0003(8)
C7 0.0232(10) 0.0218(10) 0.0335(11) -0.0026(9) -0.0020(9) 0.0008(8)
C8 0.0232(10) 0.0241(10) 0.0307(11) -0.0053(9) 0.0005(9) 0.0016(8)
C9 0.0253(10) 0.0258(11) 0.0254(10) -0.0037(9) -0.0010(9) 0.0008(9)
C10 0.0257(11) 0.0261(11) 0.0260(10) -0.0032(9) -0.0004(9) 0.0012(9)
C11 0.0237(10) 0.0343(12) 0.0238(10) -0.0022(9) -0.0012(8) -0.0003(9)
C12 0.0280(11) 0.0348(12) 0.0269(11) -0.0060(10) -0.0046(9) -0.0030(10)
C13 0.0288(11) 0.0294(12) 0.0304(11) -0.0088(10) -0.0054(9) -0.0023(9)
C14 0.0280(11) 0.0310(12) 0.0392(13) -0.0073(10) -0.0057(10) -0.0080(10)
C15 0.0294(12) 0.0255(11) 0.0421(14) -0.0031(10) -0.0013(10) -0.0081(9)
C16 0.0271(11) 0.0228(10) 0.0364(12) 0.0002(9) 0.0001(10) -0.0044(9)
C17 0.0274(11) 0.0245(11) 0.0339(12) 0.0047(9) 0.0002(10) -0.0032(9)
C18 0.0277(11) 0.0295(12) 0.0373(13) 0.0066(10) 0.0051(10) -0.0068(10)
C19 0.0281(11) 0.0359(13) 0.0306(12) 0.0050(10) 0.0078(9) -0.0028(10)
C20 0.0276(11) 0.0318(12) 0.0237(10) 0.0019(9) 0.0036(9) 0.0005(9)
C21 0.0233(11) 0.0444(14) 0.0357(13) 0.0030(11) 0.0129(10) -0.0026(10)
C22 0.0204(11) 0.0454(15) 0.0483(15) 0.0031(12) 0.0112(10) -0.0079(10)
C23 0.0222(11) 0.0358(13) 0.0477(15) 0.0047(12) 0.0062(10) -0.0116(10)
C24 0.0249(11) 0.0360(13) 0.0475(15) 0.0009(11) 0.0006(11) -0.0144(10)
C25 0.0192(11) 0.0458(15) 0.0516(16) -0.0022(13) -0.0050(11) -0.0129(10)
C26 0.0234(11) 0.0427(14) 0.0450(14) -0.0067(12) -0.0108(10) -0.0102(10)
C27 0.0246(11) 0.0491(16) 0.0392(14) -0.0059(12) -0.0145(10) -0.0046(11)
C28 0.0300(12) 0.0427(14) 0.0290(12) -0.0032(11) -0.0103(10) -0.0034(10)
C29 0.0213(16) 0.050(2) 0.049(2) 0.000 -0.0161(16) 0.000
C30 0.0135(14) 0.057(2) 0.054(2) 0.000 -0.0099(15) 0.000
C31 0.0130(10) 0.0541(17) 0.0571(17) -0.0017(14) -0.0034(10) -0.0089(11)
C32 0.0134(10) 0.0530(16) 0.0547(16) -0.0001(13) 0.0076(10) -0.0056(10)
C33 0.0206(14) 0.0317(16) 0.0203(13) 0.000 0.0009(11) 0.000
C34 0.022(2) 0.023(2) 0.030(2) -0.0020(17) -0.0010(17) 0.0008(16)
C35 0.0192(19) 0.024(2) 0.030(2) -0.0008(18) -0.0052(17) 0.0020(16)
C34A 0.034(3) 0.040(3) 0.033(2) 0.007(2) -0.009(2) -0.014(2)
C35A 0.042(3) 0.040(3) 0.034(3) 0.014(2) -0.008(2) -0.014(2)
C36 0.0227(16) 0.073(3) 0.0237(16) 0.000 -0.0003(13) 0.000
C37 0.0253(17) 0.080(3) 0.0261(17) 0.000 -0.0058(14) 0.000
C38 0.0364(14) 0.065(2) 0.0372(14) 0.0003(14) -0.0084(12) -0.0036(14)
C39 0.034(2) 0.133(5) 0.0245(18) 0.000 -0.0042(16) 0.000
C40 0.0195(9) 0.0198(10) 0.0345(12) 0.0012(9) 0.0002(9) -0.0006(8)
C41 0.0201(19) 0.026(2) 0.026(2) 0.0015(18) 0.0014(16) 0.0010(17)
C42 0.0174(18) 0.027(2) 0.026(2) 0.0025(17) 0.0034(16) -0.0002(16)
C43 0.0231(11) 0.0266(12) 0.0586(17) 0.0093(12) 0.0012(11) 0.0014(9)
C44 0.034(2) 0.037(3) 0.030(2) 0.013(2) 0.010(2) 0.012(2)
C45 0.027(2) 0.032(2) 0.038(3) 0.006(2) 0.008(2) 0.0095(19)
C41A 0.045(3) 0.030(3) 0.054(3) -0.006(2) -0.022(3) 0.010(2)
C42A 0.052(3) 0.029(3) 0.059(4) -0.008(3) -0.020(3) 0.011(2)
C44A 0.025(2) 0.032(3) 0.054(3) 0.004(2) -0.008(2) -0.001(2)
C45A 0.025(2) 0.022(2) 0.052(3) 0.001(2) -0.006(2) -0.0011(18)
C46 0.0259(12) 0.0333(13) 0.0595(17) 0.0125(12) 0.0047(12) 0.0072(10)
C47 0.0453(16) 0.0455(16) 0.0549(18) 0.0098(14) 0.0046(14) 0.0143(13)
C48 0.0486(17) 0.0508(18) 0.063(2) 0.0029(16) -0.0053(15) 0.0165(15)
C49 0.0407(16) 0.0354(15) 0.110(3) 0.0261(18) 0.0109(18) 0.0095(13)
C50 0.0216(10) 0.0311(11) 0.0270(11) -0.0059(9) -0.0022(9) -0.0008(9)
C51 0.031(2) 0.032(2) 0.034(2) -0.007(2) 0.005(2) -0.005(2)
C52 0.036(3) 0.028(2) 0.039(3) -0.010(2) 0.008(2) -0.003(2)
C53 0.0292(12) 0.0465(16) 0.0494(16) -0.0241(13) 0.0088(12) -0.0064(11)
C54 0.021(2) 0.040(3) 0.035(2) -0.005(2) -0.0016(19) -0.001(2)
C55 0.023(2) 0.030(2) 0.032(2) -0.0086(19) -0.0002(18) -0.0033(18)
C56 0.0398(15) 0.0532(18) 0.0626(19) -0.0261(16) 0.0214(14) -0.0084(14)
C57 0.052(3) 0.114(5) 0.114(6) -0.089(5) 0.032(4) -0.023(4)
C58 0.086(6) 0.070(5) 0.079(5) 0.007(4) 0.041(5) 0.014(5)
C59 0.038(3) 0.109(7) 0.075(5) -0.046(5) 0.001(3) 0.017(4)
C51A 0.040(3) 0.058(4) 0.029(2) -0.006(2) -0.005(2) 0.019(3)
C52A 0.051(3) 0.061(4) 0.029(3) -0.006(3) 0.000(2) 0.019(3)
C54A 0.026(2) 0.045(3) 0.042(3) -0.005(2) 0.001(2) 0.005(2)
C55A 0.025(2) 0.046(3) 0.030(2) 0.000(2) 0.0022(19) 0.005(2)
C57A 0.072(15) 0.091(17) 0.072(15) -0.058(13) 0.046(13) -0.043(15)
C58A 0.032(3) 0.049(3) 0.037(3) -0.006(2) 0.005(2) 0.004(2)
C59A 0.072(5) 0.047(4) 0.085(5) 0.004(4) 0.045(4) 0.020(4)
C60 0.0503(18) 0.0466(18) 0.078(2) 0.0073(17) 0.0038(17) -0.0001(15)
C61 0.045(3) 0.108(5) 0.088(4) -0.043(3) -0.014(3) 0.005(3)
C62 0.060(2) 0.066(2) 0.056(2) 0.0032(18) -0.0033(17) -0.0026(18)
C63 0.042(3) 0.129(5) 0.090(4) -0.047(4) -0.008(3) 0.015(3)
C64 0.056(2) 0.095(3) 0.067(2) 0.022(2) -0.0081(19) -0.007(2)
C65 0.076(5) 0.109(7) 0.050(4) -0.008(4) -0.012(4) -0.021(5)
C66 0.067(4) 0.131(7) 0.116(6) 0.000 0.010(4) 0.000
C67 0.073(4) 0.215(11) 0.057(4) 0.000 0.003(3) 0.000
C68 0.060(4) 0.259(14) 0.127(8) 0.000 0.019(5) 0.000
C69 0.074(4) 0.171(8) 0.060(4) 0.000 0.007(3) 0.000

loop_
_atom_type_symbol
_atom_type_description
_atom_type_scat_dispersion_real
_atom_type_scat_dispersion_imag
_atom_type_scat_source
C C 0.0033 0.0016 'International Tables Vol C Tables 4.2.6.8 and 6.1.1.4'
H H 0.0000 0.0000 'International Tables Vol C Tables 4.2.6.8 and 6.1.1.4'

loop_
_geom_angle_atom_site_label_1
_geom_angle_atom_site_label_2
_geom_angle_atom_site_label_3
_geom_angle
_geom_angle_site_symmetry_1
_geom_angle_site_symmetry_3
C2 C1 C17 119.6(2) . .
C2 C1 C6 124.5(2) . .
C17 C1 C6 109.66(19) . .
C1 C2 C20 119.5(2) . .
C1 C2 C3 125.1(2) . .
C20 C2 C3 109.6(2) . .
C4 C3 C33 113.8(3) . .
C4 C3 C2 108.56(18) . .
C33 C3 C2 112.50(17) . .
C4 C3 C2 108.56(18) . 7_575
C33 C3 C2 112.50(17) . 7_575
C2 C3 C2 99.9(2) . 7_575
C5 C4 C5 106.6(3) . 7_575
C5 C4 C3 122.01(18) . .
C5 C4 C3 122.01(18) 7_575 .
C10 C5 C4 108.1(2) . .
C10 C5 C6 122.9(2) . .
C4 C5 C6 124.5(2) . .
C5 C6 C40 115.67(18) . .
C5 C6 C7 107.47(18) . .
C40 C6 C7 112.53(18) . .
C5 C6 C1 106.95(18) . .
C40 C6 C1 113.02(18) . .
C7 C6 C1 99.85(17) . .
C8 C7 C16 119.7(2) . .
C8 C7 C6 124.6(2) . .
C16 C7 C6 109.8(2) . .
C7 C8 C13 119.5(2) . .
C7 C8 C9 124.2(2) . .
C13 C8 C9 109.8(2) . .
C10 C9 C50 114.90(18) . .
C10 C9 C8 106.59(18) . .
C50 C9 C8 114.20(19) . .
C10 C9 C11 107.07(18) . .
C50 C9 C11 112.80(18) . .
C8 C9 C11 99.98(17) . .
C5 C10 C10 108.55(13) . 7_575
C5 C10 C9 124.7(2) . .
C10 C10 C9 123.56(12) 7_575 .
C11 C11 C12 119.62(14) 7_575 .
C11 C11 C9 124.20(12) 7_575 .
C12 C11 C9 110.1(2) . .
C28 C12 C11 121.4(2) . .
C28 C12 C13 119.9(2) . .
C11 C12 C13 108.7(2) . .
C14 C13 C12 120.2(2) . .
C14 C13 C8 121.0(2) . .
C12 C13 C8 108.5(2) . .
C13 C14 C15 119.3(2) . .
C13 C14 C26 120.0(2) . .
C15 C14 C26 108.1(2) . .
C16 C15 C14 118.9(2) . .
C16 C15 C24 119.7(2) . .
C14 C15 C24 108.4(2) . .
C15 C16 C7 121.4(2) . .
C15 C16 C17 120.0(2) . .
C7 C16 C17 108.8(2) . .
C18 C17 C16 120.2(2) . .
C18 C17 C1 121.3(2) . .
C16 C17 C1 108.5(2) . .
C17 C18 C19 118.8(2) . .
C17 C18 C23 120.1(2) . .
C19 C18 C23 108.4(2) . .
C20 C19 C18 119.3(2) . .
C20 C19 C21 120.2(2) . .
C18 C19 C21 107.9(2) . .
C19 C20 C20 120.06(14) . 7_575
C19 C20 C2 121.3(2) . .
C20 C20 C2 108.63(13) 7_575 .
C21 C21 C22 120.15(16) 7_575 .
C21 C21 C19 119.69(14) 7_575 .
C22 C21 C19 107.9(2) . .
C32 C22 C23 120.1(3) . .
C32 C22 C21 119.9(3) . .
C23 C22 C21 107.9(2) . .
C24 C23 C22 119.9(3) . .
C24 C23 C18 119.9(2) . .
C22 C23 C18 107.8(2) . .
C23 C24 C25 120.4(3) . .
C23 C24 C15 120.1(2) . .
C25 C24 C15 107.5(2) . .
C31 C25 C26 120.2(3) . .
C31 C25 C24 119.7(3) . .
C26 C25 C24 108.1(2) . .
C27 C26 C25 120.2(3) . .
C27 C26 C14 119.8(2) . .
C25 C26 C14 108.0(2) . .
C26 C27 C29 119.7(3) . .
C26 C27 C28 120.1(2) . .
C29 C27 C28 108.0(3) . .
C12 C28 C28 118.92(15) . 7_575
C12 C28 C27 119.9(2) . .
C28 C28 C27 108.21(16) 7_575 .
C30 C29 C27 120.4(2) . 7_575
C30 C29 C27 120.4(2) . .
C27 C29 C27 107.5(3) 7_575 .
C29 C30 C31 119.6(2) . 7_575
C29 C30 C31 119.6(2) . .
C31 C30 C31 108.4(4) 7_575 .
C25 C31 C30 119.9(3) . .
C25 C31 C32 120.1(3) . .
C30 C31 C32 107.7(3) . .
C22 C32 C31 119.7(3) . .
C22 C32 C32 119.95(17) . 7_575
C31 C32 C32 108.09(17) . 7_575
C34A C33 C34A 82.9(5) 7_575 .
C34A C33 C34 56.5(3) 7_575 7_575
C34A C33 C34 117.2(3) . 7_575
C34A C33 C34 117.2(3) 7_575 .
C34A C33 C34 56.5(3) . .
C34 C33 C34 99.4(4) 7_575 .
C34A C33 C3 124.2(3) 7_575 .
C34A C33 C3 124.2(3) . .
C34 C33 C3 118.2(2) 7_575 .
C34 C33 C3 118.2(2) . .
C35 C34 C33 119.3(4) . .
C35 C34 H34 120.3 . .
C33 C34 H34 120.3 . .
C34 C35 C36 119.1(4) . .
C34 C35 H35 120.5 . .
C36 C35 H35 120.5 . .
C33 C34A C35A 122.8(4) . .
C33 C34A H34A 118.6 . .
C35A C34A H34A 118.6 . .
C36 C35A C34A 124.7(5) . .
C36 C35A H35A 117.6 . .
C34A C35A H35A 117.6 . .
C35A C36 C35A 82.0(6) . 7_575
C35A C36 C35 55.7(3) . .
C35A C36 C35 115.8(4) 7_575 .
C35A C36 C35 115.8(4) . 7_575
C35A C36 C35 55.7(3) 7_575 7_575
C35 C36 C35 99.0(4) . 7_575
C35A C36 C37 122.9(3) . .
C35A C36 C37 122.9(3) 7_575 .
C35 C36 C37 120.6(2) . .
C35 C36 C37 120.6(2) 7_575 .
C36 C37 C38 111.2(2) . 7_575
C36 C37 C38 111.2(2) . .
C38 C37 C38 108.7(3) 7_575 .
C36 C37 C39 108.9(3) . .
C38 C37 C39 108.4(2) 7_575 .
C38 C37 C39 108.4(2) . .
C37 C38 H38A 109.5 . .
C37 C38 H38B 109.5 . .
H38A C38 H38B 109.5 . .
C37 C38 H38C 109.5 . .
H38A C38 H38C 109.5 . .
H38B C38 H38C 109.5 . .
C37 C39 H39A 109.5 . .
C37 C39 H39B 109.5 . .
H39A C39 H39B 109.5 . .
C37 C39 H39C 109.5 . .
H39A C39 H39C 109.5 . .
H39B C39 H39C 109.5 . .
C45 C40 C41A 75.8(4) . .
C45 C40 C41 118.7(3) . .
C41A C40 C41 66.6(3) . .
C45 C40 C45A 63.7(3) . .
C41A C40 C45A 115.8(3) . .
C41 C40 C45A 91.3(3) . .
C45 C40 C6 123.2(3) . .
C41A C40 C6 123.5(3) . .
C41 C40 C6 117.8(2) . .
C45A C40 C6 120.2(3) . .
C42 C41 C40 118.8(4) . .
C42 C41 H41 120.6 . .
C40 C41 H41 120.6 . .
C41 C42 C43 119.7(3) . .
C41 C42 H42 120.1 . .
C43 C42 H42 120.1 . .
C42A C43 C44 75.3(4) . .
C42A C43 C44A 117.0(3) . .
C44 C43 C44A 63.2(3) . .
C42A C43 C42 65.7(4) . .
C44 C43 C42 115.7(3) . .
C44A C43 C42 91.7(3) . .
C42A C43 C46 121.9(3) . .
C44 C43 C46 123.3(3) . .
C44A C43 C46 120.2(3) . .
C42 C43 C46 120.5(3) . .
C43 C44 C45 124.5(4) . .
C43 C44 H44 117.7 . .
C45 C44 H44 117.7 . .
C40 C45 C44 121.7(4) . .
C40 C45 H45 119.1 . .
C44 C45 H45 119.1 . .
C40 C41A C42A 123.5(5) . .
C40 C41A H41A 118.2 . .
C42A C41A H41A 118.2 . .
C43 C42A C41A 122.9(5) . .
C43 C42A H42A 118.6 . .
C41A C42A H42A 118.6 . .
C45A C44A C43 119.0(4) . .
C45A C44A H44A 120.5 . .
C43 C44A H44A 120.5 . .
C44A C45A C40 120.2(4) . .
C44A C45A H45A 119.9 . .
C40 C45A H45A 119.9 . .
C48 C46 C47 108.4(2) . .
C48 C46 C49 109.3(3) . .
C47 C46 C49 108.2(3) . .
C48 C46 C43 110.8(2) . .
C47 C46 C43 110.6(2) . .
C49 C46 C43 109.6(2) . .
C46 C47 H47A 109.5 . .
C46 C47 H47B 109.5 . .
H47A C47 H47B 109.5 . .
C46 C47 H47C 109.5 . .
H47A C47 H47C 109.5 . .
H47B C47 H47C 109.5 . .
C46 C48 H48A 109.5 . .
C46 C48 H48B 109.5 . .
H48A C48 H48B 109.5 . .
C46 C48 H48C 109.5 . .
H48A C48 H48C 109.5 . .
H48B C48 H48C 109.5 . .
C46 C49 H49A 109.5 . .
C46 C49 H49B 109.5 . .
H49A C49 H49B 109.5 . .
C46 C49 H49C 109.5 . .
H49A C49 H49C 109.5 . .
H49B C49 H49C 109.5 . .
C51A C50 C51 67.1(4) . .
C51A C50 C55 72.6(3) . .
C51 C50 C55 117.7(3) . .
C51A C50 C55A 117.0(3) . .
C51 C50 C55A 77.0(3) . .
C55 C50 C55A 81.7(3) . .
C51A C50 C9 123.0(3) . .
C51 C50 C9 121.9(2) . .
C55 C50 C9 119.7(2) . .
C55A C50 C9 119.7(2) . .
C50 C51 C52 121.8(4) . .
C50 C51 H51 119.1 . .
C52 C51 H51 119.1 . .
C53 C52 C51 122.1(4) . .
C53 C52 H52 119.0 . .
C51 C52 H52 119.0 . .
C52A C53 C52 66.1(4) . .
C52A C53 C54 70.3(4) . .
C52 C53 C54 115.7(3) . .
C52A C53 C54A 117.4(3) . .
C52 C53 C54A 77.7(3) . .
C54 C53 C54A 83.2(3) . .
C52A C53 C56 121.1(3) . .
C52 C53 C56 124.0(3) . .
C54 C53 C56 118.4(3) . .
C54A C53 C56 121.5(3) . .
C55 C54 C53 120.4(4) . .
C55 C54 H54 119.8 . .
C53 C54 H54 119.8 . .
C54 C55 C50 119.9(4) . .
C54 C55 H55 120.1 . .
C50 C55 H55 120.1 . .
C59 C56 C57 123.5(5) . .
C59 C56 C58A 63.0(5) . .
C57 C56 C58A 128.6(4) . .
C59 C56 C53 111.0(4) . .
C57 C56 C53 111.5(3) . .
C58A C56 C53 110.8(3) . .
C59 C56 C58 109.3(6) . .
C57 C56 C58 92.1(5) . .
C53 C56 C58 106.6(4) . .
C57 C56 C59A 89.0(5) . .
C58A C56 C59A 103.7(4) . .
C53 C56 C59A 108.8(3) . .
C58 C56 C59A 141.4(4) . .
C59 C56 C57A 140.3(9) . .
C58A C56 C57A 98.8(9) . .
C53 C56 C57A 108.4(9) . .
C58 C56 C57A 53.6(10) . .
C59A C56 C57A 125.4(11) . .
C56 C57 H57A 109.5 . .
C56 C57 H57B 109.5 . .
H57A C57 H57B 109.5 . .
C56 C57 H57C 109.5 . .
H57A C57 H57C 109.5 . .
H57B C57 H57C 109.5 . .
C56 C58 H58A 109.5 . .
C56 C58 H58B 109.5 . .
H58A C58 H58B 109.5 . .
C56 C58 H58C 109.5 . .
H58A C58 H58C 109.5 . .
H58B C58 H58C 109.5 . .
C56 C59 H59A 109.5 . .
C56 C59 H59B 109.5 . .
H59A C59 H59B 109.5 . .
C56 C59 H59C 109.5 . .
H59A C59 H59C 109.5 . .
H59B C59 H59C 109.5 . .
C50 C51A C52A 122.5(4) . .
C50 C51A H51A 118.7 . .
C52A C51A H51A 118.7 . .
C53 C52A C51A 123.8(4) . .
C53 C52A H52A 118.1 . .
C51A C52A H52A 118.1 . .
C55A C54A C53 118.6(4) . .
C55A C54A H54A 120.7 . .
C53 C54A H54A 120.7 . .
C54A C55A C50 120.1(4) . .
C54A C55A H55A 119.9 . .
C50 C55A H55A 119.9 . .
C56 C57A H57D 109.5 . .
C56 C57A H57E 109.5 . .
H57D C57A H57E 109.5 . .
C56 C57A H57F 109.5 . .
H57D C57A H57F 109.5 . .
H57E C57A H57F 109.5 . .
C56 C58A H58D 109.5 . .
C56 C58A H58E 109.5 . .
H58D C58A H58E 109.5 . .
C56 C58A H58F 109.5 . .
H58D C58A H58F 109.5 . .
H58E C58A H58F 109.5 . .
C56 C59A H59D 109.5 . .
C56 C59A H59E 109.5 . .
H59D C59A H59E 109.5 . .
C56 C59A H59F 109.5 . .
H59D C59A H59F 109.5 . .
H59E C59A H59F 109.5 . .
C61A C60 C61 65.8(3) . .
C61A C60 H60A 173.5 . .
C61 C60 H60A 109.5 . .
C61A C60 H60B 76.7 . .
C61 C60 H60B 109.5 . .
H60A C60 H60B 109.5 . .
C61A C60 H60C 69.2 . .
C61 C60 H60C 109.5 . .
H60A C60 H60C 109.5 . .
H60B C60 H60C 109.5 . .
C61A C60 H60D 109.5 . .
C61 C60 H60D 102.4 . .
H60A C60 H60D 66.5 . .
H60B C60 H60D 146.9 . .
C61A C60 H60E 109.5 . .
H60B C60 H60E 98.1 . .
H60C C60 H60E 150.8 . .
H60D C60 H60E 109.5 . .
C61A C60 H60F 109.5 . .
C61 C60 H60F 147.0 . .
H60A C60 H60F 76.9 . .
H60C C60 H60F 97.8 . .
H60D C60 H60F 109.5 . .
H60E C60 H60F 109.5 . .
C60 C61 C62 113.6(4) . .
C60 C61 H61A 108.8 . .
C62 C61 H61A 108.8 . .
C60 C61 H61B 108.8 . .
C62 C61 H61B 108.8 . .
H61A C61 H61B 107.7 . .
C61A C62 C63A 114.7(3) . .
C61A C62 C61 65.7(3) . .
C63A C62 C61 178.4(17) . .
C61A C62 C63 174.6(17) . .
C63A C62 C63 65.7(4) . .
C61 C62 C63 113.7(4) . .
C61A C62 H62A 76.1 . .
C63A C62 H62A 72.7 . .
C61 C62 H62A 108.8 . .
C63 C62 H62A 108.8 . .
C61A C62 H62B 67.0 . .
C63A C62 H62B 70.2 . .
C61 C62 H62B 108.8 . .
C63 C62 H62B 108.8 . .
H62A C62 H62B 107.7 . .
C61A C62 H62C 108.6 . .
C63A C62 H62C 108.6 . .
C61 C62 H62C 69.9 . .
C63 C62 H62C 66.7 . .
H62A C62 H62C 173.3 . .
H62B C62 H62C 78.7 . .
C61A C62 H62D 108.6 . .
C63A C62 H62D 108.6 . .
C61 C62 H62D 72.5 . .
C63 C62 H62D 75.9 . .
H62A C62 H62D 66.1 . .
H62B C62 H62D 173.5 . .
H62C C62 H62D 107.6 . .
C64 C63 C62 113.0(4) . .
C64 C63 H63A 109.0 . .
C62 C63 H63A 109.0 . .
C64 C63 H63B 109.0 . .
C62 C63 H63B 109.0 . .
H63A C63 H63B 107.8 . .
C63 C64 C63A 66.6(4) . .
C63 C64 H64A 109.5 . .
C63A C64 H64A 167.4 . .
C63 C64 H64B 109.5 . .
C63A C64 H64B 82.9 . .
H64A C64 H64B 109.5 . .
C63 C64 H64C 109.5 . .
C63A C64 H64C 62.9 . .
H64A C64 H64C 109.5 . .
H64B C64 H64C 109.5 . .
C63 C64 H64D 114.0 . .
C63A C64 H64D 109.5 . .
H64A C64 H64D 60.3 . .
H64B C64 H64D 136.3 . .
H64C C64 H64D 50.7 . .
C63A C64 H64E 109.5 . .
H64A C64 H64E 70.1 . .
H64B C64 H64E 104.8 . .
H64C C64 H64E 143.1 . .
H64D C64 H64E 109.5 . .
C63 C64 H64F 134.9 . .
C63A C64 H64F 109.5 . .
H64A C64 H64F 81.9 . .
H64C C64 H64F 106.8 . .
H64D C64 H64F 109.5 . .
H64E C64 H64F 109.5 . .
C60 C61A C62 114.9(4) . .
C60 C61A H61C 108.5 . .
C62 C61A H61C 108.5 . .
C60 C61A H61D 108.6 . .
C62 C61A H61D 108.6 . .
H61C C61A H61D 107.5 . .
C62 C63A C64 113.9(4) . .
C62 C63A H63C 108.8 . .
C64 C63A H63C 108.8 . .
C62 C63A H63D 108.8 . .
C64 C63A H63D 108.8 . .
H63C C63A H63D 107.7 . .
C66 C65 H65A 109.5 . .
C66 C65 H65B 109.5 . .
H65A C65 H65B 109.5 . .
C66 C65 H65C 109.5 . .
H65A C65 H65C 109.5 . .
H65B C65 H65C 109.5 . .
C67 C66 C65 126.8(6) . .
C67 C66 H66A 105.6 . .
C65 C66 H66A 105.6 . .
C67 C66 H66B 105.6 . .
C65 C66 H66B 105.6 . .
H66A C66 H66B 106.1 . .
C68 C67 C66 130.3(7) . .
C68 C67 H67A 104.7 . .
C66 C67 H67A 104.7 . .
C68 C67 H67B 104.7 . .
C66 C67 H67B 104.7 . .
H67A C67 H67B 105.7 . .
C69 C68 C67 129.3(8) . .
C69 C68 H68A 105.0 . .
C67 C68 H68A 105.0 . .
C69 C68 H68B 105.0 . .
C67 C68 H68B 105.0 . .
H68A C68 H68B 105.8 . .
C68 C69 H69A 109.5 . .
C68 C69 H69B 109.5 . .
H69A C69 H69B 109.5 . .
C68 C69 H69C 109.5 . .
H69A C69 H69C 109.5 . .
H69B C69 H69C 109.5 . .

loop_
_geom_bond_atom_site_label_1
_geom_bond_atom_site_label_2
_geom_bond_distance
_geom_bond_site_symmetry_2
C1 C2 1.370(3) .
C1 C17 1.442(3) .
C1 C6 1.546(3) .
C2 C20 1.438(3) .
C2 C3 1.536(3) .
C3 C4 1.532(5) .
C3 C33 1.534(4) .
C3 C2 1.536(3) 7_575
C4 C5 1.453(3) .
C4 C5 1.453(3) 7_575
C5 C10 1.419(3) .
C5 C6 1.517(3) .
C6 C40 1.530(3) .
C6 C7 1.543(3) .
C7 C8 1.363(3) .
C7 C16 1.438(3) .
C8 C13 1.446(3) .
C8 C9 1.540(3) .
C9 C10 1.511(3) .
C9 C50 1.529(3) .
C9 C11 1.542(3) .
C10 C10 1.427(4) 7_575
C11 C11 1.363(5) 7_575
C11 C12 1.435(3) .
C12 C28 1.399(3) .
C12 C13 1.444(4) .
C13 C14 1.395(3) .
C14 C15 1.431(4) .
C14 C26 1.457(4) .
C15 C16 1.396(3) .
C15 C24 1.457(4) .
C16 C17 1.441(3) .
C17 C18 1.394(3) .
C18 C19 1.440(4) .
C18 C23 1.450(4) .
C19 C20 1.391(3) .
C19 C21 1.453(3) .
C20 C20 1.433(5) 7_575
C21 C21 1.387(5) 7_575
C21 C22 1.451(4) .
C22 C32 1.400(4) .
C22 C23 1.449(4) .
C23 C24 1.386(4) .
C24 C25 1.451(4) .
C25 C31 1.397(4) .
C25 C26 1.443(4) .
C26 C27 1.389(4) .
C27 C29 1.449(4) .
C27 C28 1.453(4) .
C28 C28 1.429(5) 7_575
C29 C30 1.394(6) .
C29 C27 1.449(4) 7_575
C30 C31 1.447(4) 7_575
C30 C31 1.447(4) .
C31 C32 1.447(4) .
C32 C32 1.448(6) 7_575
C33 C34A 1.344(5) 7_575
C33 C34A 1.344(5) .
C33 C34 1.443(4) 7_575
C33 C34 1.443(4) .
C34 C35 1.403(5) .
C34 H34 0.9500 .
C35 C36 1.501(4) .
C35 H35 0.9500 .
C34A C35A 1.374(6) .
C34A H34A 0.9500 .
C35A C36 1.293(5) .
C35A H35A 0.9500 .
C36 C35A 1.293(5) 7_575
C36 C35 1.501(5) 7_575
C36 C37 1.527(5) .
C37 C38 1.530(4) 7_575
C37 C38 1.530(4) .
C37 C39 1.547(6) .
C38 H38A 0.9800 .
C38 H38B 0.9800 .
C38 H38C 0.9800 .
C39 H39A 0.9800 .
C39 H39B 0.9800 .
C39 H39C 0.9800 .
C40 C45 1.339(5) .
C40 C41A 1.360(5) .
C40 C41 1.431(4) .
C40 C45A 1.435(5) .
C41 C42 1.409(5) .
C41 H41 0.9500 .
C42 C43 1.485(5) .
C42 H42 0.9500 .
C43 C42A 1.304(5) .
C43 C44 1.312(5) .
C43 C44A 1.469(5) .
C43 C46 1.537(3) .
C44 C45 1.388(5) .
C44 H44 0.9500 .
C45 H45 0.9500 .
C41A C42A 1.377(6) .
C41A H41A 0.9500 .
C42A H42A 0.9500 .
C44A C45A 1.400(6) .
C44A H44A 0.9500 .
C45A H45A 0.9500 .
C46 C48 1.524(5) .
C46 C47 1.532(4) .
C46 C49 1.536(4) .
C47 H47A 0.9800 .
C47 H47B 0.9800 .
C47 H47C 0.9800 .
C48 H48A 0.9800 .
C48 H48B 0.9800 .
C48 H48C 0.9800 .
C49 H49A 0.9800 .
C49 H49B 0.9800 .
C49 H49C 0.9800 .
C50 C51A 1.353(5) .
C50 C51 1.356(5) .
C50 C55 1.428(4) .
C50 C55A 1.439(5) .
C51 C52 1.388(5) .
C51 H51 0.9500 .
C52 C53 1.360(5) .
C52 H52 0.9500 .
C53 C52A 1.287(5) .
C53 C54 1.442(5) .
C53 C54A 1.497(5) .
C53 C56 1.543(4) .
C54 C55 1.382(5) .
C54 H54 0.9500 .
C55 H55 0.9500 .
C56 C59 1.382(8) .
C56 C57 1.463(6) .
C56 C58A 1.509(7) .
C56 C58 1.637(9) .
C56 C59A 1.667(9) .
C56 C57A 1.62(3) .
C57 H57A 0.9800 .
C57 H57B 0.9800 .
C57 H57C 0.9800 .
C58 H58A 0.9800 .
C58 H58B 0.9800 .
C58 H58C 0.9800 .
C59 H59A 0.9800 .
C59 H59B 0.9800 .
C59 H59C 0.9800 .
C51A C52A 1.381(6) .
C51A H51A 0.9500 .
C52A H52A 0.9500 .
C54A C55A 1.385(6) .
C54A H54A 0.9500 .
C55A H55A 0.9500 .
C57A H57D 0.9800 .
C57A H57E 0.9800 .
C57A H57F 0.9800 .
C58A H58D 0.9800 .
C58A H58E 0.9800 .
C58A H58F 0.9800 .
C59A H59D 0.9800 .
C59A H59E 0.9800 .
C59A H59F 0.9800 .
C60 C61A 1.5011(11) .
C60 C61 1.510(6) .
C60 H60A 0.9800 .
C60 H60B 0.9800 .
C60 H60C 0.9800 .
C60 H60D 0.9800 .
C60 H60E 0.9800 .
C60 H60F 0.9800 .
C61 C62 1.514(6) .
C61 H61A 0.9900 .
C61 H61B 0.9900 .
C62 C61A 1.5011(11) .
C62 C63A 1.5012(11) .
C62 C63 1.527(6) .
C62 H62A 0.9900 .
C62 H62B 0.9900 .
C62 H62C 0.9900 .
C62 H62D 0.9900 .
C63 C64 1.491(6) .
C63 H63A 0.9900 .
C63 H63B 0.9900 .
C64 C63A 1.5013(11) .
C64 H64A 0.9800 .
C64 H64B 0.9800 .
C64 H64C 0.9800 .
C64 H64D 0.9800 .
C64 H64E 0.9800 .
C64 H64F 0.9800 .
C61A H61C 0.9900 .
C61A H61D 0.9900 .
C63A H63C 0.9900 .
C63A H63D 0.9900 .
C65 C66 1.492(10) .
C65 H65A 0.9800 .
C65 H65B 0.9800 .
C65 H65C 0.9800 .
C66 C67 1.430(10) .
C66 H66A 0.9900 .
C66 H66B 0.9900 .
C67 C68 1.427(11) .
C67 H67A 0.9900 .
C67 H67B 0.9900 .
C68 C69 1.369(10) .
C68 H68A 0.9900 .
C68 H68B 0.9900 .
C69 H69A 0.9800 .
C69 H69B 0.9800 .
C69 H69C 0.9800 .

loop_
_geom_torsion_atom_site_label_1
_geom_torsion_atom_site_label_2
_geom_torsion_atom_site_label_3
_geom_torsion_atom_site_label_4
_geom_torsion
_geom_torsion_site_symmetry_1
_geom_torsion_site_symmetry_4
C17 C1 C2 C20 0.5(3) . .
C6 C1 C2 C20 149.8(2) . .
C17 C1 C2 C3 -150.0(2) . .
C6 C1 C2 C3 -0.7(3) . .
C1 C2 C3 C4 21.3(3) . .
C20 C2 C3 C4 -131.6(2) . .
C1 C2 C3 C33 -105.6(3) . .
C20 C2 C3 C33 101.5(2) . .
C1 C2 C3 C2 134.87(19) . 7_575
C20 C2 C3 C2 -18.1(3) . 7_575
C33 C3 C4 C5 109.0(3) . .
C2 C3 C4 C5 -17.1(4) . .
C2 C3 C4 C5 -124.9(3) 7_575 .
C33 C3 C4 C5 -109.0(3) . 7_575
C2 C3 C4 C5 124.9(3) . 7_575
C2 C3 C4 C5 17.1(4) 7_575 7_575
C5 C4 C5 C10 2.6(4) 7_575 .
C3 C4 C5 C10 149.6(3) . .
C5 C4 C5 C6 -154.10(17) 7_575 .
C3 C4 C5 C6 -7.1(4) . .
C10 C5 C6 C40 106.0(3) . .
C4 C5 C6 C40 -100.5(3) . .
C10 C5 C6 C7 -20.6(3) . .
C4 C5 C6 C7 132.8(3) . .
C10 C5 C6 C1 -127.1(2) . .
C4 C5 C6 C1 26.4(3) . .
C2 C1 C6 C5 -22.8(3) . .
C17 C1 C6 C5 129.1(2) . .
C2 C1 C6 C40 105.7(2) . .
C17 C1 C6 C40 -102.5(2) . .
C2 C1 C6 C7 -134.6(2) . .
C17 C1 C6 C7 17.3(2) . .
C5 C6 C7 C8 23.8(3) . .
C40 C6 C7 C8 -104.7(3) . .
C1 C6 C7 C8 135.2(2) . .
C5 C6 C7 C16 -128.7(2) . .
C40 C6 C7 C16 102.8(2) . .
C1 C6 C7 C16 -17.3(2) . .
C16 C7 C8 C13 0.0(3) . .
C6 C7 C8 C13 -150.0(2) . .
C16 C7 C8 C9 148.7(2) . .
C6 C7 C8 C9 -1.3(4) . .
C7 C8 C9 C10 -23.6(3) . .
C13 C8 C9 C10 127.7(2) . .
C7 C8 C9 C50 104.4(3) . .
C13 C8 C9 C50 -104.3(2) . .
C7 C8 C9 C11 -134.9(2) . .
C13 C8 C9 C11 16.4(2) . .
C4 C5 C10 C10 -1.7(2) . 7_575
C6 C5 C10 C10 155.54(17) . 7_575
C4 C5 C10 C9 -162.0(2) . .
C6 C5 C10 C9 -4.8(4) . .
C50 C9 C10 C5 -101.0(3) . .
C8 C9 C10 C5 26.6(3) . .
C11 C9 C10 C5 132.9(2) . .
C50 C9 C10 C10 101.54(18) . 7_575
C8 C9 C10 C10 -130.88(13) . 7_575
C11 C9 C10 C10 -24.6(2) . 7_575
C10 C9 C11 C11 24.8(2) . 7_575
C50 C9 C11 C11 -102.58(17) . 7_575
C8 C9 C11 C11 135.71(12) . 7_575
C10 C9 C11 C12 -127.5(2) . .
C50 C9 C11 C12 105.2(2) . .
C8 C9 C11 C12 -16.6(2) . .
C11 C11 C12 C28 2.9(3) 7_575 .
C9 C11 C12 C28 156.6(2) . .
C11 C11 C12 C13 -142.54(14) 7_575 .
C9 C11 C12 C13 11.2(3) . .
C28 C12 C13 C14 -0.7(3) . .
C11 C12 C13 C14 145.3(2) . .
C28 C12 C13 C8 -146.1(2) . .
C11 C12 C13 C8 -0.1(3) . .
C7 C8 C13 C14 -3.2(3) . .
C9 C8 C13 C14 -156.1(2) . .
C7 C8 C13 C12 141.9(2) . .
C9 C8 C13 C12 -11.0(3) . .
C12 C13 C14 C15 -138.0(2) . .
C8 C13 C14 C15 3.1(4) . .
C12 C13 C14 C26 -0.9(4) . .
C8 C13 C14 C26 140.2(2) . .
C13 C14 C15 C16 0.3(4) . .
C26 C14 C15 C16 -141.4(2) . .
C13 C14 C15 C24 141.6(2) . .
C26 C14 C15 C24 -0.1(3) . .
C14 C15 C16 C7 -3.6(4) . .
C24 C15 C16 C7 -140.5(2) . .
C14 C15 C16 C17 138.6(2) . .
C24 C15 C16 C17 1.7(4) . .
C8 C7 C16 C15 3.5(3) . .
C6 C7 C16 C15 157.5(2) . .
C8 C7 C16 C17 -142.4(2) . .
C6 C7 C16 C17 11.6(3) . .
C15 C16 C17 C18 -0.4(3) . .
C7 C16 C17 C18 146.0(2) . .
C15 C16 C17 C1 -146.4(2) . .
C7 C16 C17 C1 0.0(3) . .
C2 C1 C17 C18 -3.7(3) . .
C6 C1 C17 C18 -157.2(2) . .
C2 C1 C17 C16 141.8(2) . .
C6 C1 C17 C16 -11.7(3) . .
C16 C17 C18 C19 -138.1(2) . .
C1 C17 C18 C19 3.5(4) . .
C16 C17 C18 C23 -0.9(3) . .
C1 C17 C18 C23 140.7(2) . .
C17 C18 C19 C20 -0.1(4) . .
C23 C18 C19 C20 -141.8(2) . .
C17 C18 C19 C21 142.0(2) . .
C23 C18 C19 C21 0.3(3) . .
C18 C19 C20 C20 138.49(18) . 7_575
C21 C19 C20 C20 1.1(3) . 7_575
C18 C19 C20 C2 -3.2(4) . .
C21 C19 C20 C2 -140.5(2) . .
C1 C2 C20 C19 3.0(3) . .
C3 C2 C20 C19 157.6(2) . .
C1 C2 C20 C20 -142.51(17) . 7_575
C3 C2 C20 C20 12.1(2) . 7_575
C20 C19 C21 C21 -1.1(3) . 7_575
C18 C19 C21 C21 -142.74(14) . 7_575
C20 C19 C21 C22 141.2(2) . .
C18 C19 C21 C22 -0.4(3) . .
C21 C21 C22 C32 -0.1(3) 7_575 .
C19 C21 C22 C32 -142.2(2) . .
C21 C21 C22 C23 142.47(16) 7_575 .
C19 C21 C22 C23 0.3(3) . .
C32 C22 C23 C24 0.2(3) . .
C21 C22 C23 C24 -142.3(2) . .
C32 C22 C23 C18 142.3(2) . .
C21 C22 C23 C18 -0.1(3) . .
C17 C18 C23 C24 0.9(4) . .
C19 C18 C23 C24 142.1(2) . .
C17 C18 C23 C22 -141.2(2) . .
C19 C18 C23 C22 -0.1(3) . .
C22 C23 C24 C25 0.0(3) . .
C18 C23 C24 C25 -137.7(2) . .
C22 C23 C24 C15 138.0(2) . .
C18 C23 C24 C15 0.4(4) . .
C16 C15 C24 C23 -1.7(4) . .
C14 C15 C24 C23 -142.6(2) . .
C16 C15 C24 C25 141.1(2) . .
C14 C15 C24 C25 0.2(3) . .
C23 C24 C25 C31 -0.2(4) . .
C15 C24 C25 C31 -142.9(2) . .
C23 C24 C25 C26 142.5(2) . .
C15 C24 C25 C26 -0.2(3) . .
C31 C25 C26 C27 0.2(3) . .
C24 C25 C26 C27 -142.3(2) . .
C31 C25 C26 C14 142.6(2) . .
C24 C25 C26 C14 0.1(3) . .
C13 C14 C26 C27 1.2(4) . .
C15 C14 C26 C27 142.6(2) . .
C13 C14 C26 C25 -141.4(2) . .
C15 C14 C26 C25 0.0(3) . .
C25 C26 C27 C29 0.1(3) . .
C14 C26 C27 C29 -138.0(3) . .
C25 C26 C27 C28 138.1(2) . .
C14 C26 C27 C28 0.1(4) . .
C11 C12 C28 C28 -2.9(3) . 7_575
C13 C12 C28 C28 138.78(17) . 7_575
C11 C12 C28 C27 -139.7(2) . .
C13 C12 C28 C27 1.9(4) . .
C26 C27 C28 C12 -1.6(4) . .
C29 C27 C28 C12 140.8(3) . .
C26 C27 C28 C28 -142.6(2) . 7_575
C29 C27 C28 C28 -0.2(2) . 7_575
C26 C27 C29 C30 -0.3(4) . .
C28 C27 C29 C30 -142.9(3) . .
C26 C27 C29 C27 142.9(2) . 7_575
C28 C27 C29 C27 0.3(4) . 7_575
C27 C29 C30 C31 -0.4(4) 7_575 7_575
C27 C29 C30 C31 138.1(3) . 7_575
C27 C29 C30 C31 -138.1(3) 7_575 .
C27 C29 C30 C31 0.4(4) . .
C26 C25 C31 C30 -0.1(4) . .
C24 C25 C31 C30 138.1(3) . .
C26 C25 C31 C32 -137.9(3) . .
C24 C25 C31 C32 0.3(4) . .
C29 C30 C31 C25 -0.2(4) . .
C31 C30 C31 C25 -142.1(2) 7_575 .
C29 C30 C31 C32 142.2(3) . .
C31 C30 C31 C32 0.3(3) 7_575 .
C23 C22 C32 C31 0.0(4) . .
C21 C22 C32 C31 138.0(2) . .
C23 C22 C32 C32 -137.93(18) . 7_575
C21 C22 C32 C32 0.1(3) . 7_575
C25 C31 C32 C22 -0.2(4) . .
C30 C31 C32 C22 -142.5(3) . .
C25 C31 C32 C32 142.1(2) . 7_575
C30 C31 C32 C32 -0.2(2) . 7_575
C4 C3 C33 C34A 126.8(4) . 7_575
C2 C3 C33 C34A -109.1(4) . 7_575
C2 C3 C33 C34A 2.8(4) 7_575 7_575
C4 C3 C33 C34A -126.8(4) . .
C2 C3 C33 C34A -2.8(4) . .
C2 C3 C33 C34A 109.1(4) 7_575 .
C4 C3 C33 C34 59.9(3) . 7_575
C2 C3 C33 C34 -176.0(3) . 7_575
C2 C3 C33 C34 -64.1(4) 7_575 7_575
C4 C3 C33 C34 -59.9(3) . .
C2 C3 C33 C34 64.1(4) . .
C2 C3 C33 C34 176.0(3) 7_575 .
C34A C33 C34 C35 -4.7(6) 7_575 .
C34A C33 C34 C35 -64.2(4) . .
C34 C33 C34 C35 52.4(6) 7_575 .
C3 C33 C34 C35 -178.4(3) . .
C33 C34 C35 C36 -3.3(6) . .
C34A C33 C34A C35A -52.0(7) 7_575 .
C34 C33 C34A C35A -5.6(7) 7_575 .
C34 C33 C34A C35A 77.5(6) . .
C3 C33 C34A C35A -178.9(4) . .
C33 C34A C35A C36 -2.7(9) . .
C34A C35A C36 C35A 56.3(7) . 7_575
C34A C35A C36 C35 -72.5(6) . .
C34A C35A C36 C35 10.7(8) . 7_575
C34A C35A C36 C37 -179.4(5) . .
C34 C35 C36 C35A 69.8(5) . .
C34 C35 C36 C35A 10.8(6) . 7_575
C34 C35 C36 C35 -45.3(6) . 7_575
C34 C35 C36 C37 -179.1(4) . .
C35A C36 C37 C38 -170.8(4) . 7_575
C35A C36 C37 C38 -68.0(5) 7_575 7_575
C35 C36 C37 C38 122.7(3) . 7_575
C35 C36 C37 C38 -1.4(4) 7_575 7_575
C35A C36 C37 C38 68.0(5) . .
C35A C36 C37 C38 170.8(4) 7_575 .
C35 C36 C37 C38 1.4(4) . .
C35 C36 C37 C38 -122.7(3) 7_575 .
C35A C36 C37 C39 -51.4(4) . .
C35A C36 C37 C39 51.4(4) 7_575 .
C35 C36 C37 C39 -118.0(3) . .
C35 C36 C37 C39 118.0(3) 7_575 .
C5 C6 C40 C45 133.5(3) . .
C7 C6 C40 C45 -102.5(4) . .
C1 C6 C40 C45 9.7(4) . .
C5 C6 C40 C41A -131.9(4) . .
C7 C6 C40 C41A -7.9(4) . .
C1 C6 C40 C41A 104.3(4) . .
C5 C6 C40 C41 -52.8(3) . .
C7 C6 C40 C41 71.2(3) . .
C1 C6 C40 C41 -176.6(3) . .
C5 C6 C40 C45A 56.9(4) . .
C7 C6 C40 C45A -179.1(3) . .
C1 C6 C40 C45A -66.9(3) . .
C45 C40 C41 C42 -3.3(6) . .
C41A C40 C41 C42 -60.4(4) . .
C45A C40 C41 C42 57.2(4) . .
C6 C40 C41 C42 -177.3(3) . .
C40 C41 C42 C43 -3.6(6) . .
C41 C42 C43 C42A 67.6(5) . .
C41 C42 C43 C44 9.4(6) . .
C41 C42 C43 C44A -51.5(4) . .
C41 C42 C43 C46 -178.4(3) . .
C42A C43 C44 C45 -62.0(6) . .
C44A C43 C44 C45 69.3(6) . .
C42 C43 C44 C45 -8.8(7) . .
C46 C43 C44 C45 179.3(4) . .
C41A C40 C45 C44 57.1(5) . .
C41 C40 C45 C44 4.5(7) . .
C45A C40 C45 C44 -71.6(5) . .
C6 C40 C45 C44 178.1(4) . .
C43 C44 C45 C40 2.1(9) . .
C45 C40 C41A C42A -58.7(6) . .
C41 C40 C41A C42A 71.8(6) . .
C45A C40 C41A C42A -7.8(8) . .
C6 C40 C41A C42A -179.3(5) . .
C44 C43 C42A C41A 60.5(7) . .
C44A C43 C42A C41A 11.6(9) . .
C42 C43 C42A C41A -67.2(6) . .
C46 C43 C42A C41A -179.2(5) . .
C40 C41A C42A C43 -1.9(11) . .
C42A C43 C44A C45A -11.7(7) . .
C44 C43 C44A C45A -66.4(5) . .
C42 C43 C44A C45A 51.7(5) . .
C46 C43 C44A C45A 178.9(4) . .
C43 C44A C45A C40 2.4(7) . .
C45 C40 C45A C44A 64.1(5) . .
C41A C40 C45A C44A 7.0(7) . .
C41 C40 C45A C44A -57.6(5) . .
C6 C40 C45A C44A 178.8(4) . .
C42A C43 C46 C48 -164.8(4) . .
C44 C43 C46 C48 -72.0(4) . .
C44A C43 C46 C48 4.0(4) . .
C42 C43 C46 C48 116.5(3) . .
C42A C43 C46 C47 75.0(5) . .
C44 C43 C46 C47 167.9(4) . .
C44A C43 C46 C47 -116.2(4) . .
C42 C43 C46 C47 -3.7(4) . .
C42A C43 C46 C49 -44.2(5) . .
C44 C43 C46 C49 48.7(5) . .
C44A C43 C46 C49 124.6(4) . .
C42 C43 C46 C49 -122.9(3) . .
C10 C9 C50 C51A -132.0(4) . .
C8 C9 C50 C51A 104.3(4) . .
C11 C9 C50 C51A -8.9(4) . .
C10 C9 C50 C51 146.1(3) . .
C8 C9 C50 C51 22.5(4) . .
C11 C9 C50 C51 -90.8(4) . .
C10 C9 C50 C55 -44.3(3) . .
C8 C9 C50 C55 -167.9(3) . .
C11 C9 C50 C55 78.8(3) . .
C10 C9 C50 C55A 53.3(4) . .
C8 C9 C50 C55A -70.3(3) . .
C11 C9 C50 C55A 176.4(3) . .
C51A C50 C51 C52 60.7(5) . .
C55 C50 C51 C52 6.7(7) . .
C55A C50 C51 C52 -66.5(5) . .
C9 C50 C51 C52 176.4(4) . .
C50 C51 C52 C53 5.0(8) . .
C51 C52 C53 C52A -68.0(5) . .
C51 C52 C53 C54 -16.5(7) . .
C51 C52 C53 C54A 59.6(5) . .
C51 C52 C53 C56 179.5(4) . .
C52A C53 C54 C55 66.4(5) . .
C52 C53 C54 C55 16.9(6) . .
C54A C53 C54 C55 -55.9(5) . .
C56 C53 C54 C55 -178.1(4) . .
C53 C54 C55 C50 -6.1(7) . .
C51A C50 C55 C54 -57.2(5) . .
C51 C50 C55 C54 -5.8(6) . .
C55A C50 C55 C54 64.6(5) . .
C9 C50 C55 C54 -175.8(4) . .
C52A C53 C56 C59 147.4(7) . .
C52 C53 C56 C59 -132.0(7) . .
C54 C53 C56 C59 64.3(7) . .
C54A C53 C56 C59 -35.6(7) . .
C52A C53 C56 C57 -70.7(7) . .
C52 C53 C56 C57 9.9(7) . .
C54 C53 C56 C57 -153.8(5) . .
C54A C53 C56 C57 106.3(6) . .
C52A C53 C56 C58A 79.4(5) . .
C52 C53 C56 C58A 160.0(4) . .
C54 C53 C56 C58A -3.7(5) . .
C54A C53 C56 C58A -103.6(5) . .
C52A C53 C56 C58 28.4(6) . .
C52 C53 C56 C58 109.1(6) . .
C54 C53 C56 C58 -54.6(5) . .
C54A C53 C56 C58 -154.5(5) . .
C52A C53 C56 C59A -167.3(5) . .
C52 C53 C56 C59A -86.7(5) . .
C54 C53 C56 C59A 109.7(5) . .
C54A C53 C56 C59A 9.8(5) . .
C52A C53 C56 C57A -28.0(12) . .
C52 C53 C56 C57A 52.6(11) . .
C54 C53 C56 C57A -111.0(11) . .
C54A C53 C56 C57A 149.1(11) . .
C51 C50 C51A C52A -66.5(6) . .
C55 C50 C51A C52A 64.8(6) . .
C55A C50 C51A C52A -5.9(8) . .
C9 C50 C51A C52A 179.3(5) . .
C52 C53 C52A C51A 65.4(7) . .
C54 C53 C52A C51A -66.0(7) . .
C54A C53 C52A C51A 4.9(9) . .
C56 C53 C52A C51A -178.0(5) . .
C50 C51A C52A C53 1.0(10) . .
C52A C53 C54A C55A -5.7(7) . .
C52 C53 C54A C55A -60.3(5) . .
C54 C53 C54A C55A 58.0(5) . .
C56 C53 C54A C55A 177.2(4) . .
C53 C54A C55A C50 0.9(7) . .
C51A C50 C55A C54A 4.6(7) . .
C51 C50 C55A C54A 60.1(5) . .
C55 C50 C55A C54A -60.9(5) . .
C9 C50 C55A C54A 179.6(4) . .
C61A C60 C61 C62 0.1(18) . .
C60 C61 C62 C61A -0.1(18) . .
C60 C61 C62 C63 -174.2(5) . .
C63A C62 C63 C64 6.9(18) . .
C61 C62 C63 C64 -174.7(5) . .
C62 C63 C64 C63A -6.9(18) . .
C61 C60 C61A C62 -0.1(19) . .
C63A C62 C61A C60 178(3) . .
C61 C62 C61A C60 0.1(19) . .
C61A C62 C63A C64 179(2) . .
C63 C62 C63A C64 -6.9(18) . .
C63 C64 C63A C62 7.1(19) . .
C65 C66 C67 C68 -143.7(6) . .
C66 C67 C68 C69 180.0 . .
